data_7039919
loop_
_publ_author_name
'Aloisi, Alicia'
'Berthet, Jean-Claude'
'Genre, Caroline'
'Thu\'ery, Pierre'
'Cantat, Thibault'

_publ_section_title
;
 Complexes of the tripodal phosphine ligands PhSi(XPPh2)3 (X = CH2, O):
 synthesis, structure and catalytic activity in the hydroboration of CO2.
;
_journal_issue 37
_journal_name_full 'Dalton transactions (Cambridge, England : 2003)'
_journal_page_first 14774
_journal_page_last 14788
_journal_paper_doi 10.1039/c6dt02135b
_journal_volume 45
_journal_year 2016
_chemical_formula_sum 'C32 H32 Cu2 I2 N4 O P2'
_chemical_formula_weight 931.43
_space_group_crystal_system monoclinic
_space_group_IT_number 15
_space_group_name_Hall '-C 2yc'
_space_group_name_H-M_alt 'C 1 2/c 1'
_symmetry_space_group_name_Hall '-C 2yc'
_symmetry_space_group_name_H-M 'C 1 2/c 1'
_atom_sites_solution_hydrogens geom
_audit_creation_method SHELXL-2014
_audit_update_record
;
2016-06-21 deposited with the CCDC.
2016-07-15 downloaded from the CCDC.
;
_cell_angle_alpha 90
_cell_angle_beta 118.621(2)
_cell_angle_gamma 90
_cell_formula_units_Z 4
_cell_length_a 22.3076(10)
_cell_length_b 8.4153(3)
_cell_length_c 21.1830(10)
_cell_measurement_reflns_used 60399
_cell_measurement_temperature 150(2)
_cell_measurement_theta_max 30.51
_cell_measurement_theta_min 2.63
_cell_volume 3490.7(3)
_computing_cell_refinement 'HKL2000 (Otwinowski & Minor, 1997)'
_computing_data_collection 'COLLECT (Nonius, 1998)'
_computing_data_reduction 'HKL2000 (Otwinowski & Minor, 1997)'
_computing_molecular_graphics 'SHELXTL (Sheldrick, 2008)'
_computing_publication_material 'SHELXTL (Sheldrick, 2008); PLATON (Spek, 2003)'
_computing_structure_refinement 'SHELXL (Sheldrick, 2015)'
_computing_structure_solution 'SHELXT (Sheldrick, 2015)'
_diffrn_ambient_temperature 150(2)
_diffrn_measured_fraction_theta_full 0.985
_diffrn_measured_fraction_theta_max 0.991
_diffrn_measurement_device_type 'Nonius Kappa-CCD area-detector diffractometer'
_diffrn_measurement_method 'two \f and five \w scans with 2\% steps (478 frames)'
_diffrn_radiation_monochromator graphite
_diffrn_radiation_source 'fine-focus sealed tube'
_diffrn_radiation_type MoK\a
_diffrn_radiation_wavelength 0.71073
_diffrn_reflns_av_R_equivalents 0.0454
_diffrn_reflns_av_unetI/netI 0.0470
_diffrn_reflns_Laue_measured_fraction_full 0.985
_diffrn_reflns_Laue_measured_fraction_max 0.991
_diffrn_reflns_limit_h_max 31
_diffrn_reflns_limit_h_min -31
_diffrn_reflns_limit_k_max 12
_diffrn_reflns_limit_k_min -12
_diffrn_reflns_limit_l_max 30
_diffrn_reflns_limit_l_min -30
_diffrn_reflns_number 60399
_diffrn_reflns_point_group_measured_fraction_full 0.985
_diffrn_reflns_point_group_measured_fraction_max 0.991
_diffrn_reflns_theta_full 25.242
_diffrn_reflns_theta_max 30.506
_diffrn_reflns_theta_min 2.634
_diffrn_standards_decay_% 0
_diffrn_standards_interval_time 0
_diffrn_standards_number 0
_exptl_absorpt_coefficient_mu 3.110
_exptl_absorpt_correction_T_max 0.627
_exptl_absorpt_correction_T_min 0.541
_exptl_absorpt_correction_type multi-scan
_exptl_absorpt_process_details 'SCALEPACK (Otwinowski & Minor, 1997)'
_exptl_crystal_colour colourless
_exptl_crystal_density_diffrn 1.772
_exptl_crystal_description parallelepiped
_exptl_crystal_F_000 1816
_exptl_crystal_size_max 0.17
_exptl_crystal_size_mid 0.15
_exptl_crystal_size_min 0.15
_refine_diff_density_max 1.082
_refine_diff_density_min -0.995
_refine_diff_density_rms 0.144
_refine_ls_extinction_method none
_refine_ls_goodness_of_fit_ref 1.064
_refine_ls_hydrogen_treatment constr
_refine_ls_matrix_type full
_refine_ls_number_parameters 197
_refine_ls_number_reflns 5263
_refine_ls_number_restraints 0
_refine_ls_restrained_S_all 1.064
_refine_ls_R_factor_all 0.0412
_refine_ls_R_factor_gt 0.0321
_refine_ls_shift/su_max 0.002
_refine_ls_shift/su_mean 0.000
_refine_ls_structure_factor_coef Fsqd
_refine_ls_weighting_details 'w=1/[\s^2^(Fo^2^)+(0.0466P)^2^+0.7212P] where P=(Fo^2^+2Fc^2^)/3'
_refine_ls_weighting_scheme calc
_refine_ls_wR_factor_gt 0.0832
_refine_ls_wR_factor_ref 0.0859
_reflns_Friedel_coverage 0.000
_reflns_number_gt 4550
_reflns_number_total 5263
_reflns_threshold_expression 'I > 2\s(I)'
_cod_data_source_file c6dt02135b2.cif
_cod_data_source_block 6-CH3CN
_cod_depositor_comments 'Adding full bibliography for 7039913--7039920.cif.'
_cod_database_code 7039919
_shelx_space_group_comment
;
The symmetry employed for this shelxl refinement is uniquely defined
by the following loop, which should always be used as a source of
symmetry information in preference to the above space-group names.
They are only intended as comments.
;
_shelxl_version_number 2014-3

loop_
_space_group_symop_operation_xyz
'x, y, z'
'-x, y, -z+1/2'
'x+1/2, y+1/2, z'
'-x+1/2, y+1/2, -z+1/2'
'-x, -y, -z'
'x, -y, z-1/2'
'-x+1/2, -y+1/2, -z'
'x+1/2, -y+1/2, z-1/2'

loop_
_atom_site_label
_atom_site_type_symbol
_atom_site_fract_x
_atom_site_fract_y
_atom_site_fract_z
_atom_site_U_iso_or_equiv
_atom_site_adp_type
_atom_site_occupancy
_atom_site_site_symmetry_order
_atom_site_calc_flag
_atom_site_refinement_flags_posn
_atom_site_refinement_flags_adp
_atom_site_refinement_flags_occupancy
Cu1 Cu 0.43809(2) 0.65291(3) 0.68560(2) 0.03097(8) Uani 1 1 d . . .
I1 I 0.55596(2) 0.73299(2) 0.68774(2) 0.03329(6) Uani 1 1 d . . .
P1 P 0.43459(3) 0.39067(7) 0.68404(3) 0.02542(11) Uani 1 1 d . . .
O1 O 0.5000 0.2991(3) 0.7500 0.0287(4) Uani 1 2 d S T P
N1 N 0.36643(10) 0.7911(2) 0.61376(11) 0.0343(4) Uani 1 1 d . . .
N2 N 0.19447(18) 0.7482(4) 0.5840(2) 0.0730(9) Uani 1 1 d . . .
C1 C 0.43203(11) 0.2901(3) 0.60685(11) 0.0272(4) Uani 1 1 d . . .
C2 C 0.45117(11) 0.1317(3) 0.60853(12) 0.0305(4) Uani 1 1 d . . .
H2 H 0.4680 0.0724 0.6519 0.037 Uiso 1 1 calc R U .
C3 C 0.44548(12) 0.0605(3) 0.54643(12) 0.0347(5) Uani 1 1 d . . .
H3 H 0.4586 -0.0473 0.5475 0.042 Uiso 1 1 calc R U .
C4 C 0.42080(13) 0.1467(3) 0.48335(13) 0.0389(5) Uani 1 1 d . . .
H4 H 0.4163 0.0973 0.4409 0.047 Uiso 1 1 calc R U .
C5 C 0.40263(14) 0.3050(3) 0.48163(13) 0.0415(6) Uani 1 1 d . . .
H5 H 0.3862 0.3642 0.4383 0.050 Uiso 1 1 calc R U .
C6 C 0.40848(12) 0.3763(3) 0.54312(12) 0.0352(5) Uani 1 1 d . . .
H6 H 0.3964 0.4849 0.5420 0.042 Uiso 1 1 calc R U .
C7 C 0.36395(11) 0.3003(3) 0.69073(11) 0.0280(4) Uani 1 1 d . . .
C8 C 0.36404(12) 0.1415(3) 0.70939(12) 0.0338(5) Uani 1 1 d . . .
H8 H 0.4023 0.0762 0.7194 0.041 Uiso 1 1 calc R U .
C9 C 0.30807(13) 0.0776(3) 0.71344(13) 0.0396(5) Uani 1 1 d . . .
H9 H 0.3082 -0.0307 0.7261 0.047 Uiso 1 1 calc R U .
C10 C 0.25224(13) 0.1737(4) 0.69876(14) 0.0430(6) Uani 1 1 d . . .
H10 H 0.2142 0.1310 0.7017 0.052 Uiso 1 1 calc R U .
C11 C 0.25170(12) 0.3313(3) 0.67984(14) 0.0411(6) Uani 1 1 d . . .
H11 H 0.2132 0.3961 0.6695 0.049 Uiso 1 1 calc R U .
C12 C 0.30736(11) 0.3953(3) 0.67597(12) 0.0343(5) Uani 1 1 d . . .
H12 H 0.3069 0.5037 0.6633 0.041 Uiso 1 1 calc R U .
C13 C 0.32690(12) 0.8782(3) 0.57521(12) 0.0346(5) Uani 1 1 d . . .
C14 C 0.27690(13) 0.9920(3) 0.52676(14) 0.0424(6) Uani 1 1 d . . .
H14A H 0.2549 1.0450 0.5515 0.064 Uiso 1 1 calc R U .
H14B H 0.2423 0.9362 0.4843 0.064 Uiso 1 1 calc R U .
H14C H 0.2998 1.0713 0.5119 0.064 Uiso 1 1 calc R U .
C15 C 0.15236(15) 0.7731(3) 0.59796(16) 0.0441(6) Uani 1 1 d . . .
C16 C 0.09910(17) 0.8047(4) 0.61648(19) 0.0561(7) Uani 1 1 d . . .
H16A H 0.0565 0.8292 0.5727 0.084 Uiso 1 1 calc R U .
H16B H 0.1122 0.8954 0.6494 0.084 Uiso 1 1 calc R U .
H16C H 0.0924 0.7110 0.6398 0.084 Uiso 1 1 calc R U .

loop_
_atom_site_aniso_label
_atom_site_aniso_U_11
_atom_site_aniso_U_22
_atom_site_aniso_U_33
_atom_site_aniso_U_23
_atom_site_aniso_U_13
_atom_site_aniso_U_12
Cu1 0.03390(15) 0.02384(14) 0.03347(14) 0.00165(10) 0.01477(12) 0.00168(10)
I1 0.03488(10) 0.03341(10) 0.03491(9) 0.00416(5) 0.01938(7) 0.00032(5)
P1 0.0266(2) 0.0229(3) 0.0261(2) 0.00024(19) 0.0121(2) 0.00058(19)
O1 0.0284(10) 0.0243(10) 0.0289(10) 0.000 0.0101(8) 0.000
N1 0.0358(10) 0.0298(9) 0.0367(10) 0.0023(8) 0.0168(8) 0.0008(8)
N2 0.065(2) 0.081(2) 0.089(2) -0.0123(16) 0.0505(19) -0.0059(15)
C1 0.0262(9) 0.0286(10) 0.0273(9) -0.0002(8) 0.0131(8) -0.0002(8)
C2 0.0317(10) 0.0300(11) 0.0315(10) 0.0015(8) 0.0167(8) 0.0002(8)
C3 0.0392(11) 0.0312(12) 0.0369(11) -0.0043(9) 0.0207(10) 0.0005(9)
C4 0.0456(13) 0.0418(13) 0.0319(10) -0.0052(10) 0.0207(10) 0.0002(11)
C5 0.0499(14) 0.0442(14) 0.0299(11) 0.0038(10) 0.0187(10) 0.0040(12)
C6 0.0386(11) 0.0335(12) 0.0338(11) 0.0031(9) 0.0176(9) 0.0031(9)
C7 0.0284(10) 0.0290(10) 0.0282(9) -0.0027(8) 0.0149(8) -0.0012(8)
C8 0.0343(11) 0.0317(11) 0.0385(11) -0.0006(9) 0.0200(9) -0.0001(9)
C9 0.0446(13) 0.0361(13) 0.0429(12) -0.0004(10) 0.0250(11) -0.0064(10)
C10 0.0349(12) 0.0532(16) 0.0452(13) -0.0035(12) 0.0228(11) -0.0085(11)
C11 0.0306(11) 0.0495(15) 0.0455(13) -0.0013(11) 0.0202(10) 0.0032(10)
C12 0.0324(11) 0.0348(12) 0.0346(10) 0.0001(9) 0.0151(9) 0.0018(9)
C13 0.0349(11) 0.0306(11) 0.0376(11) -0.0016(9) 0.0169(9) -0.0022(9)
C14 0.0374(12) 0.0397(13) 0.0422(13) 0.0066(11) 0.0128(11) 0.0076(10)
C15 0.0442(14) 0.0451(15) 0.0437(14) -0.0046(11) 0.0215(12) -0.0070(11)
C16 0.0518(17) 0.0629(19) 0.0611(18) 0.0034(16) 0.0331(15) -0.0004(15)

loop_
_atom_type_symbol
_atom_type_description
_atom_type_scat_dispersion_real
_atom_type_scat_dispersion_imag
_atom_type_scat_source
C C 0.0033 0.0016 'International Tables Vol C Tables 4.2.6.8 and 6.1.1.4'
H H 0.0000 0.0000 'International Tables Vol C Tables 4.2.6.8 and 6.1.1.4'
N N 0.0061 0.0033 'International Tables Vol C Tables 4.2.6.8 and 6.1.1.4'
O O 0.0106 0.0060 'International Tables Vol C Tables 4.2.6.8 and 6.1.1.4'
I I -0.4742 1.8119 'International Tables Vol C Tables 4.2.6.8 and 6.1.1.4'
Cu Cu 0.3201 1.2651 'International Tables Vol C Tables 4.2.6.8 and 6.1.1.4'
P P 0.1023 0.0942 'International Tables Vol C Tables 4.2.6.8 and 6.1.1.4'

loop_
_geom_angle_atom_site_label_1
_geom_angle_atom_site_label_2
_geom_angle_atom_site_label_3
_geom_angle
_geom_angle_site_symmetry_3
N1 Cu1 P1 124.59(6) .
N1 Cu1 I1 106.81(6) .
P1 Cu1 I1 106.114(18) .
N1 Cu1 I1 104.75(6) 2_656
P1 Cu1 I1 104.369(17) 2_656
I1 Cu1 I1 109.697(10) 2_656
O1 P1 C7 100.77(9) .
O1 P1 C1 100.28(8) .
C7 P1 C1 102.75(10) .
O1 P1 Cu1 116.33(7) .
C7 P1 Cu1 116.33(8) .
C1 P1 Cu1 117.66(8) .
P1 O1 P1 124.31(14) 2_656
C13 N1 Cu1 175.8(2) .
C6 C1 C2 119.4(2) .
C6 C1 P1 117.64(17) .
C2 C1 P1 122.99(16) .
C3 C2 C1 119.9(2) .
C3 C2 H2 120.1 .
C1 C2 H2 120.1 .
C4 C3 C2 120.0(2) .
C4 C3 H3 120.0 .
C2 C3 H3 120.0 .
C3 C4 C5 120.3(2) .
C3 C4 H4 119.8 .
C5 C4 H4 119.8 .
C6 C5 C4 119.8(2) .
C6 C5 H5 120.1 .
C4 C5 H5 120.1 .
C5 C6 C1 120.5(2) .
C5 C6 H6 119.7 .
C1 C6 H6 119.7 .
C8 C7 C12 119.4(2) .
C8 C7 P1 122.74(17) .
C12 C7 P1 117.88(18) .
C7 C8 C9 120.4(2) .
C7 C8 H8 119.8 .
C9 C8 H8 119.8 .
C10 C9 C8 119.6(2) .
C10 C9 H9 120.2 .
C8 C9 H9 120.2 .
C11 C10 C9 120.3(2) .
C11 C10 H10 119.8 .
C9 C10 H10 119.8 .
C10 C11 C12 120.2(2) .
C10 C11 H11 119.9 .
C12 C11 H11 119.9 .
C11 C12 C7 120.1(2) .
C11 C12 H12 119.9 .
C7 C12 H12 119.9 .
N1 C13 C14 179.0(3) .
C13 C14 H14A 109.5 .
C13 C14 H14B 109.5 .
H14A C14 H14B 109.5 .
C13 C14 H14C 109.5 .
H14A C14 H14C 109.5 .
H14B C14 H14C 109.5 .
N2 C15 C16 179.4(4) .
C15 C16 H16A 109.5 .
C15 C16 H16B 109.5 .
H16A C16 H16B 109.5 .
C15 C16 H16C 109.5 .
H16A C16 H16C 109.5 .
H16B C16 H16C 109.5 .

loop_
_geom_bond_atom_site_label_1
_geom_bond_atom_site_label_2
_geom_bond_distance
_geom_bond_site_symmetry_2
Cu1 N1 1.973(2) .
Cu1 P1 2.2079(6) .
Cu1 I1 2.6937(3) .
Cu1 I1 2.7074(3) 2_656
Cu1 Cu1 2.8024(5) 2_656
I1 Cu1 2.7073(3) 2_656
P1 O1 1.6498(12) .
P1 C7 1.815(2) .
P1 C1 1.818(2) .
O1 P1 1.6498(12) 2_656
N1 C13 1.136(3) .
N2 C15 1.131(4) .
C1 C6 1.394(3) .
C1 C2 1.395(3) .
C2 C3 1.395(3) .
C2 H2 0.9500 .
C3 C4 1.382(3) .
C3 H3 0.9500 .
C4 C5 1.388(4) .
C4 H4 0.9500 .
C5 C6 1.382(3) .
C5 H5 0.9500 .
C6 H6 0.9500 .
C7 C8 1.393(3) .
C7 C12 1.398(3) .
C8 C9 1.399(3) .
C8 H8 0.9500 .
C9 C10 1.389(4) .
C9 H9 0.9500 .
C10 C11 1.384(4) .
C10 H10 0.9500 .
C11 C12 1.391(3) .
C11 H11 0.9500 .
C12 H12 0.9500 .
C13 C14 1.455(3) .
C14 H14A 0.9800 .
C14 H14B 0.9800 .
C14 H14C 0.9800 .
C15 C16 1.443(4) .
C16 H16A 0.9800 .
C16 H16B 0.9800 .
C16 H16C 0.9800 .
